data_2204462
loop_
_publ_author_name
'Yue-Peng Cai'
'Guo-Bi Li'
'Guang-Ping He'
'Cheng-Yong Su'
'An-Wu Xu'
'Chi Zhang'

_publ_section_title
;
 1,4-Bis(1<i>H</i>-benzotriazol-1-ylmethyl)benzene tetrahydrate
;
_journal_issue 11
_journal_name_full 'Acta Crystallographica Section E'
_journal_page_first o2062
_journal_page_last o2064
_journal_paper_doi 10.1107/S1600536804026157
_journal_volume 60
_journal_year 2004
_chemical_formula_iupac 'C20 H16 N6, 4H2 O'
_chemical_formula_moiety 'C20 H16 N6, 4H2 O'
_chemical_formula_sum 'C20 H24 N6 O4'
_chemical_formula_weight 412.45
_chemical_name_systematic
;
1,4-Bis(1H-benzotriazol-1-ylmethyl))benzene tetrahydrate
;
_space_group_IT_number 14
_symmetry_cell_setting monoclinic
_symmetry_space_group_name_Hall '-P 2yn'
_symmetry_space_group_name_H-M 'P 1 21/n 1'
_atom_sites_solution_hydrogens geom
_atom_sites_solution_primary direct
_atom_sites_solution_secondary difmap
_audit_creation_method SHELXL-97
_cell_angle_alpha 90.00
_cell_angle_beta 91.160(8)
_cell_angle_gamma 90.00
_cell_formula_units_Z 2
_cell_length_a 4.8087(17)
_cell_length_b 12.043(4)
_cell_length_c 18.481(6)
_cell_measurement_reflns_used 1599
_cell_measurement_temperature 298(2)
_cell_measurement_theta_max 55.22
_cell_measurement_theta_min 4.04
_cell_volume 1070.0(6)
_computing_cell_refinement SMART
_computing_data_collection 'SMART (Bruker, 1998)'
_computing_data_reduction 'SHELXTL (Bruker, 1998)'
_computing_molecular_graphics 'XP in SHELXTL'
_computing_publication_material SHELXTL
_computing_structure_refinement 'SHELXL97 (Sheldrick, 1997)'
_computing_structure_solution 'SHELXS97 (Sheldrick, 1997)'
_diffrn_ambient_temperature 298(2)
_diffrn_measured_fraction_theta_full 0.993
_diffrn_measured_fraction_theta_max 0.993
_diffrn_measurement_device_type 'Bruker SMART CCD area-detector'
_diffrn_measurement_method '\f and \w'
_diffrn_radiation_monochromator graphite
_diffrn_radiation_source 'fine-focus sealed tube'
_diffrn_radiation_type MoK\a
_diffrn_radiation_wavelength 0.71073
_diffrn_reflns_av_R_equivalents 0.0477
_diffrn_reflns_av_sigmaI/netI 0.0633
_diffrn_reflns_limit_h_max 6
_diffrn_reflns_limit_h_min -6
_diffrn_reflns_limit_k_max 15
_diffrn_reflns_limit_k_min -15
_diffrn_reflns_limit_l_max 24
_diffrn_reflns_limit_l_min -12
_diffrn_reflns_number 6843
_diffrn_reflns_theta_full 27.61
_diffrn_reflns_theta_max 27.61
_diffrn_reflns_theta_min 2.02
_diffrn_standards_decay_% 0
_diffrn_standards_number 0
_exptl_absorpt_coefficient_mu 0.092
_exptl_absorpt_correction_T_max 0.9909
_exptl_absorpt_correction_T_min 0.9747
_exptl_absorpt_correction_type multi-scan
_exptl_absorpt_process_details '(SADABS; Sheldrick, 1997)'
_exptl_crystal_colour colourless
_exptl_crystal_density_diffrn 1.280
_exptl_crystal_density_method 'not measured'
_exptl_crystal_description prism
_exptl_crystal_F_000 436
_exptl_crystal_size_max 0.28
_exptl_crystal_size_mid 0.12
_exptl_crystal_size_min 0.10
_refine_diff_density_max 0.294
_refine_diff_density_min -0.315
_refine_ls_extinction_method none
_refine_ls_goodness_of_fit_ref 0.888
_refine_ls_hydrogen_treatment mixed
_refine_ls_matrix_type full
_refine_ls_number_parameters 148
_refine_ls_number_reflns 2471
_refine_ls_number_restraints 6
_refine_ls_restrained_S_all 0.889
_refine_ls_R_factor_all 0.1399
_refine_ls_R_factor_gt 0.0688
_refine_ls_shift/su_max 0.000
_refine_ls_shift/su_mean 0.000
_refine_ls_structure_factor_coef Fsqd
_refine_ls_weighting_details 'calc w = 1/[\s^2^(Fo^2^)+(0.1329P)^2^] where P = (Fo^2^+2Fc^2^)/3'
_refine_ls_weighting_scheme calc
_refine_ls_wR_factor_gt 0.1876
_refine_ls_wR_factor_ref 0.2277
_reflns_number_gt 1044
_reflns_number_total 2471
_reflns_threshold_expression I>2\s(I)
_cod_data_source_file ci6458.cif
_cod_data_source_block I
_cod_original_cell_volume 1070.1(6)
_cod_original_sg_symbol_H-M 'P 21/n'
_cod_database_code 2204462
_cod_database_fobs_code 2204462

loop_
_symmetry_equiv_pos_as_xyz
'x, y, z'
'-x+1/2, y+1/2, -z+1/2'
'-x, -y, -z'
'x-1/2, -y-1/2, z-1/2'

loop_
_atom_site_label
_atom_site_fract_x
_atom_site_fract_y
_atom_site_fract_z
_atom_site_U_iso_or_equiv
_atom_site_adp_type
_atom_site_calc_flag
_atom_site_refinement_flags
_atom_site_occupancy
_atom_site_type_symbol
O1W 0.1978(6) 0.3778(2) 0.50601(15) 0.0959(9) Uani d D 1 O
H1WA 0.217(9) 0.436(2) 0.4804(19) 0.144 Uiso d D 1 H
H1WB 0.067(7) 0.391(3) 0.536(2) 0.144 Uiso d D 1 H
O2W 0.2088(6) 0.0750(3) 0.07344(14) 0.1003(9) Uani d D 1 O
H2WA 0.033(3) 0.087(4) 0.070(2) 0.151 Uiso d D 1 H
H2WB 0.251(8) 0.087(4) 0.1175(9) 0.151 Uiso d D 1 H
N1 0.2336(5) 0.14415(18) 0.33501(12) 0.0570(6) Uani d . 1 N
N2 0.1633(7) 0.0853(3) 0.27423(18) 0.0951(10) Uani d . 1 N
N3 0.3022(6) 0.1165(2) 0.21710(14) 0.0735(8) Uani d . 1 N
C1 0.4755(6) 0.2014(3) 0.24211(15) 0.0610(8) Uani d . 1 C
C2 0.6654(7) 0.2657(3) 0.20446(18) 0.0734(9) Uani d . 1 C
H2 0.6944 0.2545 0.1554 0.088 Uiso calc R 1 H
C3 0.8076(7) 0.3458(3) 0.2424(2) 0.0815(10) Uani d . 1 C
H3 0.9364 0.3896 0.2187 0.098 Uiso calc R 1 H
C4 0.7640(7) 0.3630(3) 0.3149(2) 0.0791(10) Uani d . 1 C
H4 0.8648 0.4183 0.3388 0.095 Uiso calc R 1 H
C5 0.5760(6) 0.3012(3) 0.35340(17) 0.0657(8) Uani d . 1 C
H5 0.5467 0.3134 0.4023 0.079 Uiso calc R 1 H
C6 0.4338(6) 0.2200(2) 0.31489(14) 0.0534(7) Uani d . 1 C
C7 0.1210(6) 0.1262(3) 0.40741(15) 0.0659(8) Uani d . 1 C
H7A -0.0543 0.0867 0.4029 0.079 Uiso calc R 1 H
H7B 0.0846 0.1975 0.4297 0.079 Uiso calc R 1 H
C8 0.3181(6) 0.0607(2) 0.45562(14) 0.0542(7) Uani d . 1 C
C9 0.3647(6) -0.0515(2) 0.44349(14) 0.0620(8) Uani d . 1 C
H9 0.2734 -0.0870 0.4051 0.074 Uiso calc R 1 H
C10 0.4570(7) 0.1103(2) 0.51281(15) 0.0625(8) Uani d . 1 C
H10 0.4288 0.1854 0.5219 0.075 Uiso calc R 1 H

loop_
_atom_site_aniso_label
_atom_site_aniso_U_11
_atom_site_aniso_U_22
_atom_site_aniso_U_33
_atom_site_aniso_U_12
_atom_site_aniso_U_13
_atom_site_aniso_U_23
O1W 0.111(2) 0.0826(16) 0.0944(19) 0.0168(15) 0.0039(14) 0.0044(13)
O2W 0.105(2) 0.118(2) 0.0776(16) -0.0017(17) 0.0083(14) -0.0199(15)
N1 0.0585(15) 0.0623(15) 0.0499(13) 0.0051(12) -0.0025(10) 0.0040(11)
N2 0.105(3) 0.092(2) 0.088(2) 0.0141(18) -0.0129(19) 0.0025(18)
N3 0.090(2) 0.0741(18) 0.0565(16) 0.0090(15) -0.0008(14) -0.0023(13)
C1 0.0611(19) 0.0638(19) 0.0580(18) 0.0170(15) 0.0000(14) 0.0059(14)
C2 0.073(2) 0.081(2) 0.0668(19) 0.0218(19) 0.0130(16) 0.0169(18)
C3 0.071(2) 0.082(3) 0.092(3) 0.0089(19) 0.0136(19) 0.026(2)
C4 0.070(2) 0.064(2) 0.103(3) -0.0049(17) -0.010(2) 0.0101(19)
C5 0.066(2) 0.0662(19) 0.0647(18) 0.0054(16) -0.0029(15) 0.0048(16)
C6 0.0488(16) 0.0557(17) 0.0555(17) 0.0113(13) -0.0003(12) 0.0068(13)
C7 0.0605(18) 0.075(2) 0.0628(18) 0.0092(15) 0.0076(14) 0.0179(14)
C8 0.0516(16) 0.0578(17) 0.0536(16) 0.0043(13) 0.0106(12) 0.0121(13)
C9 0.0701(19) 0.0603(18) 0.0555(17) -0.0020(16) -0.0004(14) 0.0001(14)
C10 0.082(2) 0.0466(15) 0.0586(17) 0.0089(15) 0.0049(15) 0.0033(13)

loop_
_atom_type_symbol
_atom_type_description
_atom_type_scat_dispersion_real
_atom_type_scat_dispersion_imag
_atom_type_scat_source
C C 0.0033 0.0016 'International Tables Vol C Tables 4.2.6.8 and 6.1.1.4'
H H 0.0000 0.0000 'International Tables Vol C Tables 4.2.6.8 and 6.1.1.4'
N N 0.0061 0.0033 'International Tables Vol C Tables 4.2.6.8 and 6.1.1.4'
O O 0.0106 0.0060 'International Tables Vol C Tables 4.2.6.8 and 6.1.1.4'

loop_
_geom_angle_atom_site_label_1
_geom_angle_atom_site_label_2
_geom_angle_atom_site_label_3
_geom_angle_site_symmetry_1
_geom_angle
H1WA O1W H1WB . 107(2)
H2WA O2W H2WB . 105(2)
N2 N1 C6 . 106.5(2)
N2 N1 C7 . 125.7(3)
C6 N1 C7 . 127.8(2)
N3 N2 N1 . 113.0(3)
N2 N3 C1 . 104.7(3)
C6 C1 N3 . 110.1(3)
C6 C1 C2 . 120.4(3)
N3 C1 C2 . 129.5(3)
C3 C2 C1 . 117.5(3)
C3 C2 H2 . 121.3
C1 C2 H2 . 121.3
C2 C3 C4 . 121.4(3)
C2 C3 H3 . 119.3
C4 C3 H3 . 119.3
C3 C4 C5 . 122.3(3)
C3 C4 H4 . 118.8
C5 C4 H4 . 118.8
C4 C5 C6 . 116.0(3)
C4 C5 H5 . 122.0
C6 C5 H5 . 122.0
C1 C6 C5 . 122.4(3)
C1 C6 N1 . 105.7(3)
C5 C6 N1 . 131.9(3)
N1 C7 C8 . 112.0(2)
N1 C7 H7A . 109.2
C8 C7 H7A . 109.2
N1 C7 H7B . 109.2
C8 C7 H7B . 109.2
H7A C7 H7B . 107.9
C10 C8 C9 . 118.0(2)
C10 C8 C7 . 121.1(3)
C9 C8 C7 . 120.9(3)
C10 C9 C8 3_656 120.7(3)
C10 C9 H9 3_656 119.6
C8 C9 H9 . 119.6
C9 C10 C8 3_656 121.3(3)
C9 C10 H10 3_656 119.3
C8 C10 H10 . 119.3

loop_
_geom_bond_atom_site_label_1
_geom_bond_atom_site_label_2
_geom_bond_site_symmetry_2
_geom_bond_distance
O1W H1WA . 0.85(3)
O1W H1WB . 0.86(4)
O2W H2WA . 0.85(3)
O2W H2WB . 0.85(2)
N1 N2 . 1.365(3)
N1 C6 . 1.383(3)
N1 C7 . 1.470(4)
N2 N3 . 1.316(4)
N3 C1 . 1.393(4)
C1 C6 . 1.382(4)
C1 C2 . 1.394(5)
C2 C3 . 1.368(5)
C2 H2 . 0.93
C3 C4 . 1.377(5)
C3 H3 . 0.93
C4 C5 . 1.380(4)
C4 H4 . 0.93
C5 C6 . 1.382(4)
C5 H5 . 0.93
C7 C8 . 1.510(4)
C7 H7A . 0.97
C7 H7B . 0.97
C8 C10 . 1.375(4)
C8 C9 . 1.389(4)
C9 C10 3_656 1.364(4)
C9 H9 . 0.93
C10 C9 3_656 1.364(4)
C10 H10 . 0.93

loop_
_geom_hbond_atom_site_label_D
_geom_hbond_atom_site_label_H
_geom_hbond_atom_site_label_A
_geom_hbond_site_symmetry_A
_geom_hbond_distance_DH
_geom_hbond_distance_HA
_geom_hbond_distance_DA
_geom_hbond_angle_DHA
O1W H1WA O2W 2 0.85(3) 1.98(3) 2.833(4) 175(2)
O1W H1WB O2W 4_566 0.86(4) 1.91(3) 2.743(4) 161(3)
O2W H2WA O1W 4_565 0.85(3) 2.02(2) 2.791(4) 148(3)
O2W H2WB N3 . 0.85(2) 1.89(2) 2.730(4) 174(4)
C7 H7A Cg1 1_455 0.97 3.01 3.790(3) 138

loop_
_geom_torsion_atom_site_label_1
_geom_torsion_atom_site_label_2
_geom_torsion_atom_site_label_3
_geom_torsion_atom_site_label_4
_geom_torsion_site_symmetry_4
_geom_torsion
C6 N1 N2 N3 . 0.3(3)
C7 N1 N2 N3 . -178.0(2)
N1 N2 N3 C1 . 0.1(3)
N2 N3 C1 C6 . -0.5(3)
N2 N3 C1 C2 . -179.0(3)
C6 C1 C2 C3 . 0.5(4)
N3 C1 C2 C3 . 179.0(3)
C1 C2 C3 C4 . -0.4(5)
C2 C3 C4 C5 . 0.0(5)
C3 C4 C5 C6 . 0.3(4)
N3 C1 C6 C5 . -179.0(2)
C2 C1 C6 C5 . -0.3(4)
N3 C1 C6 N1 . 0.7(3)
C2 C1 C6 N1 . 179.4(2)
C4 C5 C6 C1 . -0.2(4)
C4 C5 C6 N1 . -179.7(3)
N2 N1 C6 C1 . -0.6(3)
C7 N1 C6 C1 . 177.7(2)
N2 N1 C6 C5 . 179.0(3)
C7 N1 C6 C5 . -2.7(5)
N2 N1 C7 C8 . 100.5(3)
C6 N1 C7 C8 . -77.5(3)
N1 C7 C8 C10 . 109.1(3)
N1 C7 C8 C9 . -70.9(3)
C10 C8 C9 C10 3_656 0.0(4)
C7 C8 C9 C10 3_656 -180.0(3)
C9 C8 C10 C9 3_656 0.0(4)
C7 C8 C10 C9 3_656 180.0(3)
